data_1559295
loop_
_publ_author_name
'Lording, William J.'
'Fallon, Thomas'
'Sherburn, Michael Stephen'
'Paddon-Row, Michael N'

_publ_section_title
;
 The Simplest&#x00A0;Diels-Alder Reactions Are Not Endo-Selective
;
_journal_name_full 'Chemical Science'
_journal_paper_doi 10.1039/D0SC04553E
_journal_year 2020
_chemical_compound_source local
_chemical_formula_moiety 'C9 H8 N2'
_chemical_formula_sum 'C9 H8 N2'
_chemical_formula_weight 144.18
_space_group_IT_number 61
_space_group_name_Hall '-P 2ac 2ab'
_space_group_name_H-M_alt 'P b c a'
_symmetry_cell_setting orthorhombic
_symmetry_space_group_name_H-M 'P b c a'
_atom_sites_solution_hydrogens geom
_atom_sites_solution_primary direct
_audit_creation_date 10-05-05
_audit_creation_method CRYSTALS_ver_12.87
_audit_update_record
;
2020-05-25 deposited with the CCDC.	2020-10-02 downloaded from the CCDC.
;
_cell_angle_alpha 90
_cell_angle_beta 90
_cell_angle_gamma 90
_cell_formula_units_Z 8
_cell_length_a 10.0517(3)
_cell_length_b 11.6821(6)
_cell_length_c 12.7352(7)
_cell_measurement_reflns_used 11875
_cell_measurement_temperature 200
_cell_measurement_theta_max 27.5
_cell_measurement_theta_min 2.6
_cell_volume 1495.43(12)
_computing_cell_refinement 'DENZO/SCALEPACK (Otwinowski & Minor, 1997)'
_computing_data_collection 'COLLECT (Nonius, 2001).'
_computing_data_reduction 'DENZO/SCALEPACK (Otwinowski & Minor, 1997)'
_computing_molecular_graphics
; 
ORTEP-II (Johnson 1976) in teXsan (MSC, 1992-1997)
;
_computing_publication_material 'CRYSTALS (Betteridge et al., 2003)'
_computing_structure_refinement 'CRYSTALS (Betteridge et al., 2003)'
_computing_structure_solution 'SIR92 (Altomare et al., 1994)'
_diffrn_ambient_temperature 200
_diffrn_measured_fraction_theta_full 0.998
_diffrn_measured_fraction_theta_max 0.998
_diffrn_measurement_device 'Nonius KappaCCD'
_diffrn_measurement_device_type Area
_diffrn_measurement_method ' \f and \w scans with CCD '
_diffrn_radiation_monochromator graphite
_diffrn_radiation_type 'Mo K\a'
_diffrn_radiation_wavelength 0.71073
_diffrn_reflns_av_R_equivalents 0.077
_diffrn_reflns_limit_h_max 11
_diffrn_reflns_limit_h_min -11
_diffrn_reflns_limit_k_max 13
_diffrn_reflns_limit_k_min -13
_diffrn_reflns_limit_l_max 15
_diffrn_reflns_limit_l_min -15
_diffrn_reflns_number 16877
_diffrn_reflns_theta_full 25.005
_diffrn_reflns_theta_max 25.005
_diffrn_reflns_theta_min 3.116
_diffrn_standards_number 0
_exptl_absorpt_coefficient_mu 0.079
_exptl_absorpt_correction_T_max 0.998
_exptl_absorpt_correction_T_min 0.874
_exptl_absorpt_correction_type multi-scan
_exptl_absorpt_process_details 'DENZO/SCALEPACK (Otwinowski & Minor, 1997)'
_exptl_crystal_colour colourless
_exptl_crystal_density_diffrn 1.281
_exptl_crystal_density_method 'not measured'
_exptl_crystal_description plate
_exptl_crystal_F_000 608
_exptl_crystal_size_max 0.260
_exptl_crystal_size_mid 0.170
_exptl_crystal_size_min 0.020
_refine_diff_density_max 0.31
_refine_diff_density_min -0.24
_refine_ls_extinction_method None
_refine_ls_goodness_of_fit_ref 1.0478
_refine_ls_hydrogen_treatment refxyz
_refine_ls_matrix_type full
_refine_ls_number_parameters 124
_refine_ls_number_reflns 1312
_refine_ls_number_restraints 0
_refine_ls_R_factor_all 0.0599
_refine_ls_R_factor_gt 0.0440
_refine_ls_shift/su_max 0.0007935
_refine_ls_shift/su_mean 0.00003
_refine_ls_structure_factor_coef Fsqd
_refine_ls_weighting_details
;
 Method= Modified Sheldrick 
 w=1/[\s^2^(F^2^) + ( 0.05P)^2^ + 0.59P] 
 ,where P=(max(Fo^2^,0) + 2Fc^2^)/3 
;
_refine_ls_weighting_scheme calc
_refine_ls_wR_factor_all 0.1028
_refine_ls_wR_factor_gt 0.0961
_refine_ls_wR_factor_ref 0.1028
_reflns_limit_h_max 11
_reflns_limit_h_min 0
_reflns_limit_k_max 13
_reflns_limit_k_min 0
_reflns_limit_l_max 15
_reflns_limit_l_min 0
_reflns_number_gt 1045
_reflns_number_total 1312
_reflns_threshold_expression I>2.0\s(I)
_oxford_diffrn_Wilson_B_factor 2.26
_oxford_diffrn_Wilson_scale 4.93
_oxford_refine_ls_r_factor_ref 0.0599
_oxford_refine_ls_scale 0.5070(16)
_oxford_reflns_number_all 1312
_oxford_reflns_threshold_expression_ref I>-10.0\s(I)
_oxford_structure_analysis_title '5051451 she1013, scalepacked, 25 deg'
_cod_data_source_file d0sc04553e2.cif
_cod_data_source_block she1013
_cod_depositor_comments
;
The following automatic conversions were performed:

data item '_symmetry_cell_setting' value 'Orthorhombic' was changed
to 'orthorhombic' in accordance with the
/home/data/users/saulius/crontab/automatic-downloads/rss-feeds/RSC/lib/dictionaries/cif_core.dic
dictionary named 'cif_core.dic' version 2.4.2 last updated on
2011-04-26.

Automatic conversion script
Id: cif_fix_values 7556 2019-12-06 15:28:31Z antanas 
;
_cod_original_sg_symbol_H-M 'P b c a '
_cod_database_code 1559295

loop_
_symmetry_equiv_pos_as_xyz
x,y,z
-x,-y,-z
-x+1/2,y+1/2,z
x+1/2,-y+1/2,-z
x,-y+1/2,z+1/2
-x,y+1/2,-z+1/2
-x+1/2,-y,z+1/2
x+1/2,y,-z+1/2

loop_
_atom_site_label
_atom_site_type_symbol
_atom_site_fract_x
_atom_site_fract_y
_atom_site_fract_z
_atom_site_U_iso_or_equiv
_atom_site_occupancy
_atom_site_adp_type
_atom_site_refinement_flags_posn
_atom_site_refinement_flags_adp
_atom_site_refinement_flags_occupancy
_atom_site_disorder_assembly
_atom_site_disorder_group
_oxford_atom_site_special_shape
_atom_site_attached_hydrogens
C1 C 0.72054(18) 0.45408(16) 0.45043(15) 0.0365 1.0000 Uani . . . . . . .
C2 C 0.63584(18) 0.52559(15) 0.37845(16) 0.0376 1.0000 Uani . . . . . . .
C3 C 0.68878(18) 0.52181(16) 0.28350(15) 0.0359 1.0000 Uani . . . . . . .
C4 C 0.81217(17) 0.44755(15) 0.28972(15) 0.0333 1.0000 Uani . . . . . . .
C5 C 0.85873(18) 0.47276(18) 0.40151(16) 0.0385 1.0000 Uani . . . . . . .
N6 N 0.44682(15) 0.26832(16) 0.41564(13) 0.0461 1.0000 Uani . . . . . . .
C7 C 0.55654(17) 0.29374(16) 0.41769(13) 0.0329 1.0000 Uani . . . . . . .
C8 C 0.69732(15) 0.32612(15) 0.41789(14) 0.0296 1.0000 Uani . . . . . . .
C9 C 0.76372(16) 0.32104(15) 0.30609(13) 0.0292 1.0000 Uani . . . . . . .
C10 C 0.67549(16) 0.27877(16) 0.22332(14) 0.0333 1.0000 Uani . . . . . . .
N11 N 0.60454(16) 0.24578(16) 0.16037(13) 0.0480 1.0000 Uani . . . . . . .
H11 H 0.7147(18) 0.4637(16) 0.5278(16) 0.0419 1.0000 Uiso . . . . . . .
H21 H 0.5543(19) 0.5613(17) 0.3961(15) 0.0422 1.0000 Uiso . . . . . . .
H31 H 0.6558(18) 0.5499(17) 0.2181(16) 0.0413 1.0000 Uiso . . . . . . .
H41 H 0.8755(18) 0.4543(16) 0.2329(15) 0.0369 1.0000 Uiso . . . . . . .
H52 H 0.8904(18) 0.5529(19) 0.4083(16) 0.0433 1.0000 Uiso . . . . . . .
H51 H 0.9257(19) 0.4197(17) 0.4288(15) 0.0425 1.0000 Uiso . . . . . . .
H81 H 0.7440(17) 0.2729(15) 0.4662(14) 0.0335 1.0000 Uiso . . . . . . .
H91 H 0.8413(18) 0.2699(16) 0.3087(13) 0.0333 1.0000 Uiso . . . . . . .

loop_
_atom_site_aniso_label
_atom_site_aniso_U_11
_atom_site_aniso_U_22
_atom_site_aniso_U_33
_atom_site_aniso_U_23
_atom_site_aniso_U_13
_atom_site_aniso_U_12
C1 0.0381(10) 0.0400(11) 0.0314(10) -0.0077(8) -0.0036(8) -0.0026(8)
C2 0.0327(10) 0.0272(9) 0.0530(13) -0.0058(8) 0.0001(8) 0.0037(8)
C3 0.0367(10) 0.0285(9) 0.0424(11) 0.0053(8) -0.0040(8) -0.0026(7)
C4 0.0269(9) 0.0336(10) 0.0393(10) 0.0007(8) 0.0058(8) -0.0044(7)
C5 0.0297(9) 0.0325(10) 0.0533(12) -0.0050(9) -0.0094(8) -0.0055(8)
N6 0.0309(8) 0.0670(12) 0.0405(9) 0.0091(8) 0.0018(7) -0.0077(8)
C7 0.0338(10) 0.0398(11) 0.0250(9) 0.0040(7) 0.0003(8) 0.0001(8)
C8 0.0254(8) 0.0338(10) 0.0295(9) 0.0036(8) -0.0047(7) -0.0006(7)
C9 0.0225(8) 0.0292(9) 0.0358(10) -0.0026(8) -0.0008(7) 0.0013(7)
C10 0.0262(8) 0.0395(10) 0.0344(10) -0.0050(8) 0.0046(8) 0.0004(7)
N11 0.0371(8) 0.0670(12) 0.0398(10) -0.0160(9) -0.0010(8) -0.0051(8)

loop_
_atom_type_symbol
_atom_type_scat_dispersion_real
_atom_type_scat_dispersion_imag
_atom_type_scat_Cromer_Mann_a1
_atom_type_scat_Cromer_Mann_b1
_atom_type_scat_Cromer_Mann_a2
_atom_type_scat_Cromer_Mann_b2
_atom_type_scat_Cromer_Mann_a3
_atom_type_scat_Cromer_Mann_b3
_atom_type_scat_Cromer_Mann_a4
_atom_type_scat_Cromer_Mann_b4
_atom_type_scat_Cromer_Mann_c
_atom_type_scat_source
C 0.0033 0.0016 2.3100 20.8439 1.0200 10.2075 1.5886 0.5687 0.8650 51.6512 0.2156 'International Tables Vol C 4.2.6.8 and 6.1.1.4'
H 0.0000 0.0000 0.4930 10.5109 0.3229 26.1257 0.1402 3.1424 0.0408 57.7998 0.0030 'International Tables Vol C 4.2.6.8 and 6.1.1.4'
N 0.0061 0.0033 12.2126 0.0057 3.1322 9.8933 2.0125 28.9975 1.1663 0.5826 -11.5290 'International Tables Vol C 4.2.6.8 and 6.1.1.4'

loop_
_geom_angle_atom_site_label_1
_geom_angle_site_symmetry_1
_geom_angle_atom_site_label_2
_geom_angle_site_symmetry_2
_geom_angle_atom_site_label_3
_geom_angle_site_symmetry_3
_geom_angle
_geom_angle_publ_flag
C2 . C1 . C5 . 100.69(16) yes
C2 . C1 . C8 . 106.50(14) yes
C5 . C1 . C8 . 99.36(14) yes
C2 . C1 . H11 . 120.5(11) no
C5 . C1 . H11 . 116.1(11) no
C8 . C1 . H11 . 111.2(11) no
C1 . C2 . C3 . 108.12(16) yes
C1 . C2 . H21 . 126.2(12) no
C3 . C2 . H21 . 125.4(12) no
C2 . C3 . C4 . 107.50(17) yes
C2 . C3 . H31 . 130.3(11) no
C4 . C3 . H31 . 121.8(12) no
C3 . C4 . C5 . 100.90(15) yes
C3 . C4 . C9 . 106.97(13) yes
C5 . C4 . C9 . 98.79(14) yes
C3 . C4 . H41 . 117.0(11) no
C5 . C4 . H41 . 118.7(11) no
C9 . C4 . H41 . 112.3(11) no
C1 . C5 . C4 . 94.22(13) yes
C1 . C5 . H52 . 112.8(11) no
C4 . C5 . H52 . 111.2(12) no
C1 . C5 . H51 . 112.8(11) no
C4 . C5 . H51 . 114.8(11) no
H52 . C5 . H51 . 110.3(15) no
N6 . C7 . C8 . 178.79(19) yes
C1 . C8 . C7 . 112.97(14) yes
C1 . C8 . C9 . 102.23(13) yes
C7 . C8 . C9 . 113.48(14) yes
C1 . C8 . H81 . 111.3(10) no
C7 . C8 . H81 . 107.2(10) no
C9 . C8 . H81 . 109.7(10) no
C4 . C9 . C8 . 102.49(13) yes
C4 . C9 . C10 . 114.21(15) yes
C8 . C9 . C10 . 114.04(13) yes
C4 . C9 . H91 . 109.3(10) no
C8 . C9 . H91 . 109.2(10) no
C10 . C9 . H91 . 107.4(10) no
C9 . C10 . N11 . 178.52(17) yes

loop_
_geom_bond_atom_site_label_1
_geom_bond_site_symmetry_1
_geom_bond_atom_site_label_2
_geom_bond_site_symmetry_2
_geom_bond_distance
_geom_bond_publ_flag
C1 . C2 . 1.504(3) yes
C1 . C5 . 1.538(3) yes
C1 . C8 . 1.569(2) yes
C1 . H11 . 0.99(2) no
C2 . C3 . 1.322(3) yes
C2 . H21 . 0.947(19) no
C3 . C4 . 1.516(3) yes
C3 . H31 . 0.95(2) no
C4 . C5 . 1.527(3) yes
C4 . C9 . 1.570(2) yes
C4 . H41 . 0.967(19) no
C5 . H52 . 0.99(2) no
C5 . H51 . 0.98(2) no
N6 . C7 . 1.142(2) yes
C7 . C8 . 1.465(2) yes
C8 . C9 . 1.574(2) yes
C8 . H81 . 0.992(18) no
C9 . C10 . 1.463(2) yes
C9 . H91 . 0.983(18) no
C10 . N11 . 1.140(2) yes

loop_
_geom_contact_atom_site_label_1
_geom_contact_atom_site_label_2
_geom_contact_distance
_geom_contact_site_symmetry_1
_geom_contact_site_symmetry_2
_geom_contact_publ_flag
N6 C10 3.253(2) . 8_455 no
N6 C9 3.426(2) . 8_455 no
N6 C8 3.464(2) . 4_456 no
N6 N11 3.501(2) . 5 no
N6 N11 3.584(2) . 8_455 no
N11 C7 3.162(2) . 5_554 no
N11 C8 3.333(2) . 5_554 no
N11 C9 3.562(2) . 8_455 no
N11 C2 3.564(2) . 6_645 no
C3 C10 3.385(3) . 3_655 no
C3 C9 3.540(3) . 3_655 no

loop_
_geom_torsion_atom_site_label_1
_geom_torsion_atom_site_label_2
_geom_torsion_atom_site_label_3
_geom_torsion_atom_site_label_4
_geom_torsion_site_symmetry_1
_geom_torsion_site_symmetry_2
_geom_torsion_site_symmetry_3
_geom_torsion_site_symmetry_4
_geom_torsion
_geom_torsion_publ_flag
C1 C2 C3 C4 . . . . -0.4(2) no
C1 C5 C4 C3 . . . . 48.4(2) no
C1 C5 C4 C9 . . . . -60.9(1) no
C1 C8 C9 C4 . . . . -1.3(2) no
C1 C8 C9 C10 . . . . -125.3(2) no
C2 C1 C5 C4 . . . . -48.6(2) no
C2 C1 C8 C7 . . . . -54.3(2) no
C2 C1 C8 C9 . . . . 68.0(2) no
C2 C3 C4 C5 . . . . -32.2(2) no
C2 C3 C4 C9 . . . . 70.6(2) no
C3 C2 C1 C5 . . . . 32.6(2) no
C3 C2 C1 C8 . . . . -70.7(2) no
C3 C4 C9 C8 . . . . -65.7(2) no
C3 C4 C9 C10 . . . . 58.2(2) no
C4 C5 C1 C8 . . . . 60.3(2) no
C4 C9 C8 C7 . . . . 120.6(2) no
C5 C1 C8 C7 . . . . -158.5(2) no
C5 C1 C8 C9 . . . . -36.1(2) no
C5 C4 C9 C8 . . . . 38.6(1) no
C5 C4 C9 C10 . . . . 162.5(1) no
C7 C8 C9 C10 . . . . -3.3(2) no
